data_2015514
loop_
_publ_author_name
'Qian, Hui-Fen'
'Huang, Wei'

_publ_section_title
;Bis(3-aminopyridine-\k<i>N</i>)(4,4'-dimethyl-2,2'-bipyridine-\k^2^<i>N</i>,<i>N</i>')(perchlorato-\k<i>O</i>)copper(II)
 perchlorate
;
_journal_coeditor_code SF3007
_journal_issue 8
_journal_name_full 'Acta Crystallographica Section C'
_journal_page_first m349
_journal_page_last m351
_journal_paper_doi 10.1107/S0108270106021160
_journal_volume 62
_journal_year 2006
_chemical_formula_iupac '[Cu (Cl O4) (C5 H6 N2)2 (C12 H12 N2)] Cl O4'
_chemical_formula_moiety 'C22 H24 Cl Cu N6 O4 +, Cl O4 -'
_chemical_formula_sum 'C22 H24 Cl2 Cu N6 O8'
_chemical_formula_weight 634.91
_chemical_name_systematic
'Bis(3-aminopyridine-\kN)(4,4-dimethyl-2,2'-bipyridine-\k^2^N,N')(perchlorato-\kO)copper(II) perchlorate'
_space_group_IT_number 14
_symmetry_cell_setting monoclinic
_symmetry_space_group_name_Hall '-P 2yn'
_symmetry_space_group_name_H-M 'P 1 21/n 1'
_atom_sites_solution_hydrogens geom
_atom_sites_solution_primary direct
_atom_sites_solution_secondary difmap
_audit_creation_method SHELXL-97
_cell_angle_alpha 90.00
_cell_angle_beta 115.67(3)
_cell_angle_gamma 90.00
_cell_formula_units_Z 4
_cell_length_a 16.112(3)
_cell_length_b 10.442(2)
_cell_length_c 17.058(3)
_cell_measurement_reflns_used 10557
_cell_measurement_temperature 120(2)
_cell_measurement_theta_max 27.4835
_cell_measurement_theta_min 3.0957
_cell_volume 2586.6(11)
_computing_cell_refinement CrystalClear
_computing_data_collection 'CrystalClear (Molecular Structure Corporation & Rigaku Corporation, 2001)'
_computing_data_reduction 'TEXSAN (Molecular Structure Corporation & Rigaku Corporation, 2000)'
_computing_molecular_graphics SHELXTL
_computing_publication_material SHELXTL
_computing_structure_refinement SHELXTL
_computing_structure_solution 'SHELXTL (Bruker, 2000)'
_diffrn_ambient_temperature 120(2)
_diffrn_detector_area_resol_mean 14.6199
_diffrn_measured_fraction_theta_full 0.976
_diffrn_measured_fraction_theta_max 0.976
_diffrn_measurement_device_type 'Rigaku Mercury CCD area-detector'
_diffrn_measurement_method '\f and \w'
_diffrn_radiation_monochromator 'graphite monochromator'
_diffrn_radiation_source 'Rigaku rotating anode'
_diffrn_radiation_type MoK\a
_diffrn_radiation_wavelength 0.71073
_diffrn_reflns_av_R_equivalents 0.0405
_diffrn_reflns_av_sigmaI/netI 0.0248
_diffrn_reflns_limit_h_max 17
_diffrn_reflns_limit_h_min -19
_diffrn_reflns_limit_k_max 12
_diffrn_reflns_limit_k_min -12
_diffrn_reflns_limit_l_max 21
_diffrn_reflns_limit_l_min -19
_diffrn_reflns_number 22276
_diffrn_reflns_theta_full 26.00
_diffrn_reflns_theta_max 26.00
_diffrn_reflns_theta_min 3.09
_diffrn_standards_decay_% 0
_diffrn_standards_interval_count 0
_diffrn_standards_interval_time 0
_diffrn_standards_number 0
_exptl_absorpt_coefficient_mu 1.111
_exptl_absorpt_correction_T_max 0.8970
_exptl_absorpt_correction_T_min 0.8084
_exptl_absorpt_correction_type multi-scan
_exptl_absorpt_process_details '(REQAB; Jacobson, 1998)'
_exptl_crystal_colour Brown
_exptl_crystal_density_diffrn 1.630
_exptl_crystal_density_method 'not measured'
_exptl_crystal_description Block
_exptl_crystal_F_000 1300
_exptl_crystal_size_max 0.20
_exptl_crystal_size_mid 0.15
_exptl_crystal_size_min 0.10
_refine_diff_density_max 1.302
_refine_diff_density_min -0.440
_refine_ls_extinction_coef 0
_refine_ls_extinction_method none
_refine_ls_goodness_of_fit_ref 1.130
_refine_ls_hydrogen_treatment constr
_refine_ls_matrix_type full
_refine_ls_number_parameters 354
_refine_ls_number_reflns 4949
_refine_ls_number_restraints 0
_refine_ls_restrained_S_all 1.130
_refine_ls_R_factor_all 0.0493
_refine_ls_R_factor_gt 0.0453
_refine_ls_shift/su_max 0.001
_refine_ls_shift/su_mean 0.000
_refine_ls_structure_factor_coef Fsqd
_refine_ls_weighting_details 'calc w=1/[\s^2^(Fo^2^)+(0.0336P)^2^+5.1887P] where P=(Fo^2^+2Fc^2^)/3'
_refine_ls_weighting_scheme calc
_refine_ls_wR_factor_gt 0.1009
_refine_ls_wR_factor_ref 0.1025
_reflns_number_gt 4665
_reflns_number_total 4949
_reflns_threshold_expression I>2\s(I)
_cod_data_source_file sf3007.cif
_cod_data_source_block I
_cod_original_sg_symbol_H-M 'P 21/n'
_cod_database_code 2015514
_cod_database_fobs_code 2015514

loop_
_symmetry_equiv_pos_as_xyz
'x, y, z'
'-x+1/2, y+1/2, -z+1/2'
'-x, -y, -z'
'x-1/2, -y-1/2, z-1/2'

loop_
_atom_site_type_symbol
_atom_site_label
_atom_site_fract_x
_atom_site_fract_y
_atom_site_fract_z
_atom_site_U_iso_or_equiv
_atom_site_adp_type
_atom_site_calc_flag
_atom_site_refinement_flags
_atom_site_occupancy
Cu Cu1 0.76970(2) 0.61379(3) 0.06151(2) 0.01943(12) Uani d . 1
C C1 0.73518(18) 0.6107(3) -0.12456(17) 0.0199(5) Uani d . 1
H H1 0.6891 0.6704 -0.1335 0.024 Uiso calc R 1
C C2 0.74854(19) 0.5696(3) -0.19525(17) 0.0213(6) Uani d . 1
H H2 0.7114 0.6004 -0.2506 0.026 Uiso calc R 1
C C3 0.81776(19) 0.4820(3) -0.18282(17) 0.0206(6) Uani d . 1
C C4 0.86963(19) 0.4375(3) -0.09892(18) 0.0207(6) Uani d . 1
H H4 0.9168 0.3790 -0.0882 0.025 Uiso calc R 1
C C5 0.85146(17) 0.4799(2) -0.03163(17) 0.0166(5) Uani d . 1
C C6 0.89808(18) 0.4296(3) 0.05848(17) 0.0171(5) Uani d . 1
C C7 0.96820(18) 0.3393(3) 0.08422(17) 0.0191(5) Uani d . 1
H H7 0.9891 0.3094 0.0446 0.023 Uiso calc R 1
C C8 1.00716(18) 0.2935(3) 0.16917(18) 0.0202(6) Uani d . 1
C C9 0.9709(2) 0.3400(3) 0.22450(18) 0.0231(6) Uani d . 1
H H9 0.9937 0.3104 0.2814 0.028 Uiso calc R 1
C C10 0.9013(2) 0.4300(3) 0.19497(18) 0.0240(6) Uani d . 1
H H10 0.8782 0.4599 0.2330 0.029 Uiso calc R 1
C C11 0.8347(2) 0.4352(3) -0.25811(19) 0.0297(7) Uani d . 1
H H11A 0.7784 0.4019 -0.3025 0.045 Uiso calc R 1
H H11B 0.8804 0.3689 -0.2386 0.045 Uiso calc R 1
H H11C 0.8559 0.5050 -0.2812 0.045 Uiso calc R 1
C C12 1.0853(2) 0.1998(3) 0.20023(19) 0.0250(6) Uani d . 1
H H12A 1.0701 0.1274 0.2262 0.038 Uiso calc R 1
H H12B 1.1398 0.2403 0.2425 0.038 Uiso calc R 1
H H12C 1.0961 0.1716 0.1519 0.038 Uiso calc R 1
C C13 0.7038(2) 0.6053(3) 0.19703(18) 0.0215(6) Uani d . 1
H H13 0.6567 0.5558 0.1567 0.026 Uiso calc R 1
C C14 0.7061(2) 0.6256(3) 0.27922(18) 0.0224(6) Uani d . 1
C C15 0.7768(2) 0.7029(3) 0.33750(18) 0.0255(6) Uani d . 1
H H15 0.7805 0.7196 0.3925 0.031 Uiso calc R 1
C C16 0.8411(2) 0.7543(3) 0.31317(19) 0.0265(6) Uani d . 1
H H16 0.8880 0.8063 0.3515 0.032 Uiso calc R 1
C C17 0.8355(2) 0.7282(3) 0.2317(2) 0.0252(6) Uani d . 1
H H17 0.8794 0.7619 0.2158 0.030 Uiso calc R 1
C C18 0.74752(19) 0.8751(3) 0.00201(18) 0.0205(5) Uani d . 1
H H18 0.8091 0.8636 0.0140 0.025 Uiso calc R 1
C C19 0.70920(19) 0.9964(3) -0.02269(17) 0.0197(5) Uani d . 1
C C20 0.6155(2) 1.0098(3) -0.04325(19) 0.0243(6) Uani d . 1
H H20 0.5866 1.0888 -0.0602 0.029 Uiso calc R 1
C C21 0.5668(2) 0.9039(3) -0.0381(2) 0.0309(7) Uani d . 1
H H21 0.5043 0.9112 -0.0528 0.037 Uiso calc R 1
C C22 0.6105(2) 0.7871(3) -0.0111(2) 0.0267(6) Uani d . 1
H H22 0.5771 0.7167 -0.0071 0.032 Uiso calc R 1
Cl Cl1 0.58934(4) 0.40621(6) -0.06222(4) 0.01987(16) Uani d . 1
Cl Cl2 1.00511(4) 0.86590(7) 0.11695(5) 0.02500(17) Uani d . 1
N N1 0.78562(15) 0.5683(2) -0.04404(14) 0.0170(4) Uani d . 1
N N2 0.86556(16) 0.4761(2) 0.11348(14) 0.0188(5) Uani d . 1
N N3 0.76732(17) 0.6546(2) 0.17463(15) 0.0223(5) Uani d . 1
N N4 0.6425(2) 0.5678(3) 0.30053(19) 0.0400(7) Uani d . 1
H H4A 0.6451 0.5783 0.3515 0.060 Uiso calc R 1
H H4B 0.6000 0.5210 0.2630 0.060 Uiso calc R 1
N N5 0.70014(16) 0.7741(2) 0.00931(15) 0.0204(5) Uani d . 1
N N6 0.76277(18) 1.0983(2) -0.02401(18) 0.0295(6) Uani d . 1
H H6A 0.8205 1.0874 -0.0095 0.044 Uiso calc R 1
H H6B 0.7385 1.1729 -0.0394 0.044 Uiso calc R 1
O O1 0.64103(14) 0.4714(2) 0.01998(12) 0.0261(4) Uani d . 1
O O2 0.53652(17) 0.4989(2) -0.12619(15) 0.0414(6) Uani d . 1
O O3 0.53009(16) 0.3130(2) -0.05082(16) 0.0341(5) Uani d . 1
O O4 0.65200(16) 0.3430(2) -0.08884(16) 0.0342(5) Uani d . 1
O O5 1.02635(16) 0.8604(3) 0.20756(15) 0.0391(6) Uani d . 1
O O6 1.08891(14) 0.8670(2) 0.10619(14) 0.0317(5) Uani d . 1
O O7 0.95115(14) 0.7536(2) 0.07386(16) 0.0364(6) Uani d . 1
O O8 0.95279(15) 0.9795(2) 0.07913(16) 0.0369(5) Uani d . 1

loop_
_atom_site_aniso_label
_atom_site_aniso_U_11
_atom_site_aniso_U_22
_atom_site_aniso_U_33
_atom_site_aniso_U_12
_atom_site_aniso_U_13
_atom_site_aniso_U_23
Cu1 0.02401(19) 0.01909(19) 0.01972(18) 0.00660(13) 0.01372(14) 0.00474(13)
C1 0.0181(13) 0.0212(13) 0.0199(13) 0.0012(10) 0.0078(11) 0.0053(11)
C2 0.0207(13) 0.0245(14) 0.0166(12) -0.0019(11) 0.0062(11) 0.0025(11)
C3 0.0213(13) 0.0229(14) 0.0193(13) -0.0051(11) 0.0104(11) -0.0023(11)
C4 0.0196(13) 0.0191(13) 0.0242(14) 0.0017(11) 0.0104(11) -0.0016(11)
C5 0.0141(12) 0.0161(12) 0.0198(13) -0.0013(10) 0.0076(10) 0.0011(10)
C6 0.0177(13) 0.0161(12) 0.0177(12) -0.0018(10) 0.0079(10) -0.0012(10)
C7 0.0190(13) 0.0188(13) 0.0195(13) 0.0009(10) 0.0084(11) -0.0004(11)
C8 0.0179(13) 0.0168(13) 0.0212(13) -0.0009(10) 0.0040(11) -0.0004(11)
C9 0.0283(15) 0.0201(14) 0.0176(13) 0.0017(11) 0.0068(11) 0.0046(11)
C10 0.0297(15) 0.0230(14) 0.0202(13) 0.0025(12) 0.0117(12) 0.0028(11)
C11 0.0373(17) 0.0317(16) 0.0229(14) 0.0013(14) 0.0156(13) -0.0027(13)
C12 0.0210(14) 0.0225(14) 0.0257(14) 0.0057(11) 0.0046(12) 0.0029(12)
C13 0.0259(14) 0.0189(13) 0.0217(13) 0.0012(11) 0.0122(11) -0.0002(11)
C14 0.0275(14) 0.0202(14) 0.0230(13) 0.0024(11) 0.0144(12) -0.0010(11)
C15 0.0322(16) 0.0243(15) 0.0194(14) 0.0036(12) 0.0106(12) -0.0010(11)
C16 0.0267(15) 0.0219(14) 0.0268(15) 0.0001(12) 0.0078(12) 0.0000(12)
C17 0.0238(14) 0.0228(14) 0.0323(15) 0.0023(11) 0.0152(13) 0.0050(12)
C18 0.0165(13) 0.0238(14) 0.0216(13) 0.0026(11) 0.0087(11) 0.0019(11)
C19 0.0237(14) 0.0203(13) 0.0163(12) -0.0001(11) 0.0097(11) 0.0002(11)
C20 0.0242(14) 0.0197(14) 0.0290(15) 0.0061(11) 0.0114(12) 0.0023(12)
C21 0.0204(14) 0.0271(16) 0.0481(19) 0.0035(12) 0.0176(14) -0.0009(14)
C22 0.0250(15) 0.0204(14) 0.0426(17) 0.0002(12) 0.0219(14) 0.0015(13)
Cl1 0.0232(3) 0.0169(3) 0.0209(3) -0.0019(2) 0.0109(3) -0.0006(2)
Cl2 0.0165(3) 0.0270(4) 0.0279(4) -0.0001(3) 0.0061(3) -0.0083(3)
N1 0.0177(11) 0.0162(11) 0.0178(10) -0.0002(9) 0.0084(9) 0.0017(9)
N2 0.0218(11) 0.0179(11) 0.0181(11) 0.0023(9) 0.0099(9) 0.0019(9)
N3 0.0279(13) 0.0193(12) 0.0242(12) 0.0062(10) 0.0156(10) 0.0027(10)
N4 0.0453(17) 0.0467(17) 0.0349(15) -0.0056(14) 0.0240(14) -0.0037(14)
N5 0.0220(12) 0.0204(11) 0.0227(11) 0.0046(9) 0.0131(10) 0.0035(10)
N6 0.0271(13) 0.0219(13) 0.0428(15) -0.0004(10) 0.0182(12) 0.0053(11)
O1 0.0302(11) 0.0295(11) 0.0195(10) -0.0062(9) 0.0117(9) -0.0049(9)
O2 0.0418(14) 0.0384(13) 0.0294(12) 0.0032(11) 0.0018(10) 0.0109(11)
O3 0.0362(12) 0.0267(11) 0.0492(14) -0.0135(10) 0.0279(11) -0.0065(10)
O4 0.0442(13) 0.0259(11) 0.0479(14) -0.0026(10) 0.0344(12) -0.0074(10)
O5 0.0331(12) 0.0552(15) 0.0302(12) -0.0054(11) 0.0148(10) -0.0047(11)
O6 0.0208(10) 0.0425(13) 0.0315(11) -0.0013(9) 0.0111(9) -0.0071(10)
O7 0.0195(11) 0.0283(12) 0.0521(14) -0.0020(9) 0.0067(10) -0.0174(11)
O8 0.0254(11) 0.0283(12) 0.0465(14) 0.0028(9) 0.0057(10) -0.0061(10)

loop_
_atom_type_symbol
_atom_type_description
_atom_type_scat_dispersion_real
_atom_type_scat_dispersion_imag
_atom_type_scat_source
C C 0.0033 0.0016 'International Tables Vol C Tables 4.2.6.8 and 6.1.1.4'
H H 0.0000 0.0000 'International Tables Vol C Tables 4.2.6.8 and 6.1.1.4'
N N 0.0061 0.0033 'International Tables Vol C Tables 4.2.6.8 and 6.1.1.4'
O O 0.0106 0.0060 'International Tables Vol C Tables 4.2.6.8 and 6.1.1.4'
Cl Cl 0.1484 0.1585 'International Tables Vol C Tables 4.2.6.8 and 6.1.1.4'
Cu Cu 0.3201 1.2651 'International Tables Vol C Tables 4.2.6.8 and 6.1.1.4'

loop_
_geom_angle_atom_site_label_1
_geom_angle_atom_site_label_2
_geom_angle_atom_site_label_3
_geom_angle
_geom_angle_publ_flag
N1 Cu1 N3 174.07(9) y
N1 Cu1 N5 93.69(9) y
N3 Cu1 N5 90.58(9) y
N1 Cu1 N2 81.51(9) y
N3 Cu1 N2 93.39(9) y
N5 Cu1 N2 166.06(9) y
N1 Cu1 O1 91.06(8) y
N3 Cu1 O1 92.40(9) y
N5 Cu1 O1 98.15(9) y
N2 Cu1 O1 95.02(9) y
N1 C1 C2 122.7(3) ?
N1 C1 H1 118.6 ?
C2 C1 H1 118.6 ?
C1 C2 C3 119.4(3) ?
C1 C2 H2 120.3 ?
C3 C2 H2 120.3 ?
C2 C3 C4 117.6(2) ?
C2 C3 C11 121.0(3) ?
C4 C3 C11 121.4(3) ?
C5 C4 C3 120.2(3) ?
C5 C4 H4 119.9 ?
C3 C4 H4 119.9 ?
N1 C5 C4 121.7(2) ?
N1 C5 C6 114.5(2) ?
C4 C5 C6 123.8(2) ?
N2 C6 C7 122.2(2) ?
N2 C6 C5 114.8(2) ?
C7 C6 C5 123.0(2) ?
C6 C7 C8 120.1(2) ?
C6 C7 H7 120.0 ?
C8 C7 H7 120.0 ?
C7 C8 C9 116.9(2) ?
C7 C8 C12 121.6(3) ?
C9 C8 C12 121.5(2) ?
C10 C9 C8 120.2(3) ?
C10 C9 H9 119.9 ?
C8 C9 H9 119.9 ?
N2 C10 C9 122.5(3) ?
N2 C10 H10 118.7 ?
C9 C10 H10 118.7 ?
C3 C11 H11A 109.5 ?
C3 C11 H11B 109.5 ?
H11A C11 H11B 109.5 ?
C3 C11 H11C 109.5 ?
H11A C11 H11C 109.5 ?
H11B C11 H11C 109.5 ?
C8 C12 H12A 109.5 ?
C8 C12 H12B 109.5 ?
H12A C12 H12B 109.5 ?
C8 C12 H12C 109.5 ?
H12A C12 H12C 109.5 ?
H12B C12 H12C 109.5 ?
N3 C13 C14 122.3(3) ?
N3 C13 H13 118.9 ?
C14 C13 H13 118.9 ?
N4 C14 C15 122.6(3) ?
N4 C14 C13 120.1(3) ?
C15 C14 C13 117.3(3) ?
C16 C15 C14 119.8(3) ?
C16 C15 H15 120.1 ?
C14 C15 H15 120.1 ?
C17 C16 C15 119.7(3) ?
C17 C16 H16 120.2 ?
C15 C16 H16 120.2 ?
N3 C17 C16 121.2(3) ?
N3 C17 H17 119.4 ?
C16 C17 H17 119.4 ?
N5 C18 C19 123.3(2) ?
N5 C18 H18 118.4 ?
C19 C18 H18 118.4 ?
N6 C19 C18 120.6(3) ?
N6 C19 C20 122.3(3) ?
C18 C19 C20 117.0(3) ?
C21 C20 C19 119.0(3) ?
C21 C20 H20 120.5 ?
C19 C20 H20 120.5 ?
C20 C21 C22 120.4(3) ?
C20 C21 H21 119.8 ?
C22 C21 H21 119.8 ?
N5 C22 C21 120.7(3) ?
N5 C22 H22 119.6 ?
C21 C22 H22 119.6 ?
O2 Cl1 O3 110.59(15) ?
O2 Cl1 O4 109.72(15) ?
O3 Cl1 O4 109.37(13) ?
O2 Cl1 O1 108.78(14) ?
O3 Cl1 O1 108.90(13) ?
O4 Cl1 O1 109.46(14) ?
O5 Cl2 O8 109.73(15) ?
O5 Cl2 O6 109.81(14) ?
O8 Cl2 O6 109.66(15) ?
O5 Cl2 O7 108.90(15) ?
O8 Cl2 O7 109.42(13) ?
O6 Cl2 O7 109.30(13) ?
C1 N1 C5 118.4(2) ?
C1 N1 Cu1 126.52(19) ?
C5 N1 Cu1 115.00(17) ?
C10 N2 C6 118.1(2) ?
C10 N2 Cu1 127.95(19) ?
C6 N2 Cu1 113.96(18) ?
C13 N3 C17 119.8(2) ?
C13 N3 Cu1 122.1(2) ?
C17 N3 Cu1 118.00(19) ?
C14 N4 H4A 120.0 ?
C14 N4 H4B 120.0 ?
H4A N4 H4B 120.0 ?
C18 N5 C22 119.4(2) ?
C18 N5 Cu1 117.98(18) ?
C22 N5 Cu1 122.3(2) ?
C19 N6 H6A 120.0 ?
C19 N6 H6B 120.0 ?
H6A N6 H6B 120.0 ?
Cl1 O1 Cu1 129.57(12) ?

loop_
_geom_bond_atom_site_label_1
_geom_bond_atom_site_label_2
_geom_bond_distance
_geom_bond_publ_flag
Cu1 N1 1.983(2) y
Cu1 N3 1.993(2) y
Cu1 N5 1.997(2) y
Cu1 N2 2.013(2) y
Cu1 O1 2.396(2) y
C1 N1 1.333(3) ?
C1 C2 1.382(4) ?
C1 H1 0.9300 ?
C2 C3 1.386(4) ?
C2 H2 0.9300 ?
C3 C4 1.388(4) ?
C3 C11 1.505(4) ?
C4 C5 1.375(4) ?
C4 H4 0.9300 ?
C5 N1 1.352(3) ?
C5 C6 1.484(4) ?
C6 N2 1.347(3) ?
C6 C7 1.389(4) ?
C7 C8 1.391(4) ?
C7 H7 0.9300 ?
C8 C9 1.395(4) ?
C8 C12 1.499(4) ?
C9 C10 1.381(4) ?
C9 H9 0.9300 ?
C10 N2 1.342(4) ?
C10 H10 0.9300 ?
C11 H11A 0.9600 ?
C11 H11B 0.9600 ?
C11 H11C 0.9600 ?
C12 H12A 0.9600 ?
C12 H12B 0.9600 ?
C12 H12C 0.9600 ?
C13 N3 1.340(4) ?
C13 C14 1.403(4) ?
C13 H13 0.9300 ?
C14 N4 1.366(4) ?
C14 C15 1.399(4) ?
C15 C16 1.381(4) ?
C15 H15 0.9300 ?
C16 C17 1.381(4) ?
C16 H16 0.9300 ?
C17 N3 1.348(4) ?
C17 H17 0.9300 ?
C18 N5 1.339(4) ?
C18 C19 1.393(4) ?
C18 H18 0.9300 ?
C19 N6 1.376(4) ?
C19 C20 1.400(4) ?
C20 C21 1.381(4) ?
C20 H20 0.9300 ?
C21 C22 1.384(4) ?
C21 H21 0.9300 ?
C22 N5 1.339(4) ?
C22 H22 0.9300 ?
Cl1 O2 1.431(2) ?
Cl1 O3 1.434(2) ?
Cl1 O4 1.435(2) ?
Cl1 O1 1.453(2) ?
Cl2 O5 1.432(2) ?
Cl2 O8 1.436(2) ?
Cl2 O6 1.439(2) ?
Cl2 O7 1.455(2) ?
N4 H4A 0.8600 ?
N4 H4B 0.8600 ?
N6 H6A 0.8600 ?
N6 H6B 0.8600 ?

loop_
_geom_hbond_atom_site_label_D
_geom_hbond_atom_site_label_H
_geom_hbond_atom_site_label_A
_geom_hbond_site_symmetry_A
_geom_hbond_distance_DH
_geom_hbond_distance_HA
_geom_hbond_distance_DA
_geom_hbond_angle_DHA
C22 H22 O3 3_665 0.93 2.35 3.067(4) 133.5
C20 H20 O3 1_565 0.93 2.54 3.432(4) 160.5
C18 H18 O8 . 0.93 2.41 3.176(4) 139.1
C18 H18 O7 . 0.93 2.36 3.224(3) 154.2
C13 H13 O1 . 0.93 2.40 3.074(3) 129.1
C10 H10 N3 . 0.93 2.60 3.103(4) 114.2
C4 H4 O7 3_765 0.93 2.46 3.382(4) 171.0
C4 H4 O6 3_765 0.93 2.58 3.263(4) 130.3
C2 H2 O6 4_575 0.93 2.41 3.313(4) 164.4
C1 H1 N5 . 0.93 2.60 3.093(4) 113.5
N6 H6B O4 1_565 0.86 2.19 3.037(4) 169.1
N6 H6A O8 . 0.86 2.30 3.057(4) 146.3
N4 H4B O2 3_665 0.86 2.42 3.197(4) 149.8
N4 H4A O8 2_645 0.86 2.56 3.187(4) 130.3
